data_2107273
loop_
_publ_author_name
'Weber, Oliver J.'
'Marshall, Kayleigh L.'
'Dyson, Lewis M.'
'Weller, Mark T.'

_publ_section_title
;
 Structural diversity in hybrid organic--inorganic lead iodide materials
;
_journal_issue 6
_journal_name_full 'Acta Crystallographica Section B'
_journal_page_first 668
_journal_page_last 678
_journal_paper_doi 10.1107/S2052520615019885
_journal_volume 71
_journal_year 2015
_chemical_formula_sum 'C3.2 H9.6 I2.4 N1.6 Pb0.4'
_chemical_formula_weight 457.96
_chemical_name_common 'piperazinium lead iodide'
_chemical_name_systematic
;
 ?
;
_space_group_crystal_system monoclinic
_space_group_IT_number 13
_space_group_name_Hall '-P 2yac'
_space_group_name_H-M_alt 'P 1 2/n 1'
_symmetry_space_group_name_Hall '-P 2yac'
_symmetry_space_group_name_H-M 'P 1 2/n 1'
_atom_sites_solution_hydrogens geom
_audit_creation_method SHELXL-2014
_cell_angle_alpha 90
_cell_angle_beta 93.553(3)
_cell_angle_gamma 90
_cell_formula_units_Z 5
_cell_length_a 9.8058(3)
_cell_length_b 9.2603(3)
_cell_length_c 12.4081(4)
_cell_measurement_temperature 150(2)
_cell_volume 1124.55(6)
_computing_structure_refinement 'SHELXL-2014 (Sheldrick, 2014)'
_diffrn_ambient_temperature 150(2)
_diffrn_measured_fraction_theta_full 0.997
_diffrn_measured_fraction_theta_max 0.845
_diffrn_measurement_device_type 'SuperNova, Dual, Cu at zero, EosS2'
_diffrn_radiation_type MoK\a
_diffrn_radiation_wavelength 0.71073
_diffrn_reflns_av_R_equivalents 0.0295
_diffrn_reflns_limit_h_max 11
_diffrn_reflns_limit_h_min -13
_diffrn_reflns_limit_k_max 11
_diffrn_reflns_limit_k_min -12
_diffrn_reflns_limit_l_max 16
_diffrn_reflns_limit_l_min -9
_diffrn_reflns_number 5870
_diffrn_reflns_theta_full 25.242
_diffrn_reflns_theta_max 29.366
_diffrn_reflns_theta_min 3.385
_exptl_absorpt_coefficient_mu 15.734
_exptl_absorpt_correction_T_max 1.00000
_exptl_absorpt_correction_T_min 0.92331
_exptl_absorpt_correction_type multi-scan
_exptl_crystal_colour yellow
_exptl_crystal_density_diffrn 3.381
_exptl_crystal_description columnar
_exptl_crystal_F_000 1000
_exptl_crystal_size_max 0.4
_exptl_crystal_size_mid 0.3
_exptl_crystal_size_min 0.1
_refine_diff_density_max 1.304
_refine_diff_density_min -1.137
_refine_ls_extinction_method none
_refine_ls_goodness_of_fit_ref 1.043
_refine_ls_hydrogen_treatment constr
_refine_ls_matrix_type full
_refine_ls_number_parameters 87
_refine_ls_number_reflns 2624
_refine_ls_number_restraints 0
_refine_ls_restrained_S_all 1.043
_refine_ls_R_factor_all 0.0334
_refine_ls_R_factor_gt 0.0271
_refine_ls_shift/su_max 0.001
_refine_ls_shift/su_mean 0.000
_refine_ls_structure_factor_coef Fsqd
_refine_ls_weighting_details 'w=1/[\s^2^(Fo^2^)+(0.0115P)^2^] where P=(Fo^2^+2Fc^2^)/3'
_refine_ls_weighting_scheme calc
_refine_ls_wR_factor_gt 0.0468
_refine_ls_wR_factor_ref 0.0486
_reflns_number_gt 2339
_reflns_number_total 2624
_reflns_threshold_expression 'I > 2\s(I)'
_cod_data_source_file ps5046sup1.cif
_cod_data_source_block shelx7
_cod_original_formula_sum 'C3.20 H9.60 I2.40 N1.60 Pb0.40'
_cod_database_code 2107273
_shelx_space_group_comment
;
The symmetry employed for this shelxl refinement is uniquely defined
by the following loop, which should always be used as a source of
symmetry information in preference to the above space-group names.
They are only intended as comments.
;
_shelxl_version_number 201.4

loop_
_space_group_symop_operation_xyz
'x, y, z'
'-x+1/2, y, -z+1/2'
'-x, -y, -z'
'x-1/2, -y, z-1/2'

loop_
_atom_site_type_symbol
_atom_site_label
_atom_site_fract_x
_atom_site_fract_y
_atom_site_fract_z
_atom_site_U_iso_or_equiv
_atom_site_adp_type
_atom_site_calc_flag
_atom_site_occupancy
N N1 0.1190(4) 0.6981(5) 0.5305(3) 0.0154(10) Uani d 1
H H5A 0.0977 0.6358 0.4775 0.018 Uiso calc 1
H H5B 0.0512 0.6983 0.5749 0.018 Uiso calc 1
N N2 0.3802(4) 0.8006(5) 0.4713(4) 0.0166(10) Uani d 1
H H6A 0.4010 0.8627 0.5245 0.020 Uiso calc 1
H H6B 0.4485 0.8007 0.4273 0.020 Uiso calc 1
C C4 0.2530(5) 0.8483(6) 0.4108(4) 0.0168(12) Uani d 1
H H4A 0.2335 0.7850 0.3495 0.020 Uiso calc 1
H H4B 0.2650 0.9455 0.3837 0.020 Uiso calc 1
C C2 0.2484(5) 0.6501(6) 0.5911(4) 0.0164(12) Uani d 1
H H2A 0.2368 0.5531 0.6186 0.020 Uiso calc 1
H H2B 0.2686 0.7138 0.6521 0.020 Uiso calc 1
C C3 0.3651(5) 0.6526(6) 0.5174(4) 0.0176(12) Uani d 1
H H3A 0.4491 0.6251 0.5576 0.021 Uiso calc 1
H H3B 0.3480 0.5836 0.4594 0.021 Uiso calc 1
C C1 0.1339(5) 0.8456(6) 0.4839(5) 0.0194(13) Uani d 1
H H1A 0.1497 0.9152 0.5418 0.023 Uiso calc 1
H H1B 0.0503 0.8722 0.4428 0.023 Uiso calc 1
Pb Pb1 0.7500 0.71697(3) 0.7500 0.01381(8) Uani d 1
I I2 0.48855(3) 0.93880(4) 0.73233(3) 0.01518(9) Uani d 1
I I3 0.96757(3) 0.45989(4) 0.72953(3) 0.01486(9) Uani d 1
I I4 0.74774(3) 0.74899(4) 0.49315(3) 0.01744(9) Uani d 1

loop_
_atom_site_aniso_label
_atom_site_aniso_U_11
_atom_site_aniso_U_22
_atom_site_aniso_U_33
_atom_site_aniso_U_12
_atom_site_aniso_U_13
_atom_site_aniso_U_23
N1 0.011(2) 0.023(2) 0.013(2) -0.0023(18) 0.0045(17) 0.000(2)
N2 0.012(2) 0.021(2) 0.017(3) -0.0056(18) 0.0026(18) 0.000(2)
C4 0.015(3) 0.020(3) 0.015(3) -0.002(2) 0.001(2) 0.007(3)
C2 0.017(3) 0.021(3) 0.012(3) -0.001(2) 0.003(2) 0.001(2)
C3 0.017(3) 0.020(3) 0.017(3) 0.005(2) 0.008(2) 0.007(3)
C1 0.021(3) 0.019(3) 0.019(3) 0.008(2) 0.008(2) 0.012(3)
Pb1 0.01360(14) 0.01519(15) 0.01279(15) 0.000 0.00200(11) 0.000
I2 0.01478(17) 0.01655(18) 0.01430(19) -0.00069(13) 0.00175(13) -0.00139(15)
I3 0.01445(17) 0.01582(18) 0.01446(19) -0.00040(13) 0.00217(13) -0.00147(15)
I4 0.01396(18) 0.0244(2) 0.01408(19) -0.00220(13) 0.00178(13) -0.00160(16)

loop_
_atom_type_symbol
_atom_type_description
_atom_type_scat_dispersion_real
_atom_type_scat_dispersion_imag
_atom_type_scat_source
C C 0.0033 0.0016 'International Tables Vol C Tables 4.2.6.8 and 6.1.1.4'
H H 0.0000 0.0000 'International Tables Vol C Tables 4.2.6.8 and 6.1.1.4'
N N 0.0061 0.0033 'International Tables Vol C Tables 4.2.6.8 and 6.1.1.4'
I I -0.4742 1.8119 'International Tables Vol C Tables 4.2.6.8 and 6.1.1.4'
Pb Pb -3.3944 10.1111 'International Tables Vol C Tables 4.2.6.8 and 6.1.1.4'

loop_
_geom_angle_atom_site_label_1
_geom_angle_atom_site_label_2
_geom_angle_atom_site_label_3
_geom_angle_site_symmetry_1
_geom_angle_site_symmetry_3
_geom_angle
C1 N1 C2 . . 111.4(4)
C4 N2 C3 . . 111.5(4)
N2 C4 C1 . . 110.2(4)
N1 C2 C3 . . 109.9(4)
N2 C3 C2 . . 110.0(4)
N1 C1 C4 . . 110.0(4)
I4 Pb1 I4 2_656 . 169.365(16)
I4 Pb1 I3 2_656 2_656 87.343(9)
I4 Pb1 I3 . 2_656 100.574(10)
I4 Pb1 I3 2_656 . 100.575(10)
I4 Pb1 I3 . . 87.343(9)
I3 Pb1 I3 2_656 . 84.542(14)
I4 Pb1 I2 2_656 . 88.034(9)
I4 Pb1 I2 . . 85.314(9)
I3 Pb1 I2 2_656 . 87.096(8)
I3 Pb1 I2 . . 167.680(10)
I4 Pb1 I2 2_656 2_656 85.313(9)
I4 Pb1 I2 . 2_656 88.034(10)
I3 Pb1 I2 2_656 2_656 167.680(10)
I3 Pb1 I2 . 2_656 87.096(8)
I2 Pb1 I2 . 2_656 102.502(14)

loop_
_geom_bond_atom_site_label_1
_geom_bond_atom_site_label_2
_geom_bond_site_symmetry_2
_geom_bond_distance
N1 C1 . 1.494(6)
N1 C2 . 1.501(6)
N2 C4 . 1.482(6)
N2 C3 . 1.496(6)
C4 C1 . 1.523(7)
C2 C3 . 1.509(7)
Pb1 I4 2_656 3.1995(4)
Pb1 I4 . 3.1995(4)
Pb1 I3 2_656 3.2172(4)
Pb1 I3 . 3.2172(4)
Pb1 I2 . 3.2819(4)
Pb1 I2 2_656 3.2819(4)

loop_
_geom_hbond_atom_site_label_D
_geom_hbond_atom_site_label_H
_geom_hbond_atom_site_label_A
_geom_hbond_site_symmetry_A
_geom_hbond_distance_DH
_geom_hbond_distance_HA
_geom_hbond_distance_DA
_geom_hbond_angle_DHA
N1 H5A I3 3_666 0.89 2.75 3.596(4) 158.1
N1 H5B I2 2_556 0.89 3.31 3.890(4) 125.1
N1 H5B I3 1_455 0.89 3.07 3.691(4) 128.6
N1 H5B I4 1_455 0.89 3.12 3.672(4) 122.3
N2 H6A I2 . 0.89 2.76 3.582(4) 154.6
N2 H6B I2 3_676 0.89 3.21 3.777(4) 124.1
N2 H6B I4 . 0.89 3.03 3.629(4) 125.9
C4 H4A I3 3_666 0.97 3.12 3.923(5) 140.8
C4 H4B I2 3_676 0.97 3.08 3.744(5) 126.8
C4 H4B I4 3_676 0.97 3.22 3.915(5) 129.9
C2 H2A I3 1_455 0.97 3.17 3.771(5) 121.5
C2 H2A I4 3_666 0.97 3.13 3.842(5) 131.5
C2 H2B I2 . 0.97 3.12 3.906(5) 139.4
C3 H3A I3 2_656 0.97 3.12 3.885(5) 137.2
C3 H3A I4 . 0.97 3.29 3.886(5) 121.6
C3 H3B I3 4_565 0.97 3.18 3.912(6) 133.9
C3 H3B I4 3_666 0.97 3.28 3.880(5) 121.6
C1 H1A I2 2_556 0.97 3.20 3.886(6) 129.6
C1 H1A I4 3_676 0.97 3.31 3.935(5) 124.3
C1 H1B I2 4_575 0.97 3.17 3.900(5) 133.3
C1 H1B I4 1_455 0.97 3.27 3.899(5) 123.8

_cod_database_fobs_code 2107273
